data_7061195
loop_
_publ_author_name
'Ma, Jialin'
'Dong, Yuwei'
'Yu, Zhou'
'Wu, Yan'
'Zhao, Zhen'

_publ_section_title
;
 A pyridine based Schiff base as a selective and sensitive fluorescent
 probe for cadmium ions with &#x201C;turn-on&#x201D; fluorescence
 responses
;
_journal_issue 7
_journal_name_full 'New Journal of Chemistry'
_journal_page_first 3348
_journal_page_last 3357
_journal_paper_doi 10.1039/D1NJ05919J
_journal_volume 46
_journal_year 2022
_chemical_formula_moiety 'C18 H14 Cd Cl2 N2 O'
_chemical_formula_sum 'C18 H14 Cd Cl2 N2 O'
_chemical_formula_weight 457.61
_space_group_crystal_system triclinic
_space_group_IT_number 2
_space_group_name_Hall '-P 1'
_space_group_name_H-M_alt 'P -1'
_atom_sites_solution_hydrogens geom
_atom_sites_solution_primary direct
_audit_creation_date 2021-11-05
_audit_creation_method
;
Olex2 1.2
(compiled 2018.05.29 svn.r3508 for OlexSys, GUI svn.r5506)
;
_audit_update_record
;
2021-11-17 deposited with the CCDC.	2022-01-11 downloaded from the CCDC.
;
_cell_angle_alpha 108.358(2)
_cell_angle_beta 96.423(2)
_cell_angle_gamma 97.449(2)
_cell_formula_units_Z 2
_cell_length_a 8.0895(2)
_cell_length_b 8.7415(2)
_cell_length_c 13.3578(3)
_cell_measurement_reflns_used 3102
_cell_measurement_temperature 293(2)
_cell_measurement_theta_max 68.293
_cell_measurement_theta_min 3.533
_cell_volume 877.17(4)
_computing_molecular_graphics 'Olex2 (Dolomanov et al., 2009)'
_computing_publication_material 'Olex2 (Dolomanov et al., 2009)'
_computing_structure_refinement 'XL (Sheldrick, 2008)'
_computing_structure_solution 'XS (Sheldrick, 2008)'
_diffrn_ambient_temperature 293
_diffrn_measured_fraction_theta_full 0.970
_diffrn_measured_fraction_theta_max 0.964
_diffrn_measurement_device_type 'multiwire proportional'
_diffrn_measurement_method 'phi and omega scans'
_diffrn_radiation_monochromator graphite
_diffrn_radiation_type CuK\a
_diffrn_radiation_wavelength 1.54178
_diffrn_reflns_av_R_equivalents 0.0507
_diffrn_reflns_av_unetI/netI 0.0497
_diffrn_reflns_Laue_measured_fraction_full 0.970
_diffrn_reflns_Laue_measured_fraction_max 0.964
_diffrn_reflns_limit_h_max 6
_diffrn_reflns_limit_h_min -9
_diffrn_reflns_limit_k_max 10
_diffrn_reflns_limit_k_min -10
_diffrn_reflns_limit_l_max 15
_diffrn_reflns_limit_l_min -15
_diffrn_reflns_number 7440
_diffrn_reflns_point_group_measured_fraction_full 0.970
_diffrn_reflns_point_group_measured_fraction_max 0.964
_diffrn_reflns_theta_full 67.679
_diffrn_reflns_theta_max 68.293
_diffrn_reflns_theta_min 3.533
_exptl_absorpt_coefficient_mu 12.827
_exptl_absorpt_correction_T_max 0.030
_exptl_absorpt_correction_T_min 0.021
_exptl_absorpt_correction_type multi-scan
_exptl_crystal_colour 'light yellow'
_exptl_crystal_colour_modifier light
_exptl_crystal_colour_primary yellow
_exptl_crystal_density_diffrn 1.733
_exptl_crystal_description block
_exptl_crystal_F_000 452
_exptl_crystal_size_max 0.36
_exptl_crystal_size_mid 0.34
_exptl_crystal_size_min 0.32
_refine_diff_density_max 0.977
_refine_diff_density_min -1.985
_refine_diff_density_rms 0.162
_refine_ls_extinction_method none
_refine_ls_goodness_of_fit_ref 1.040
_refine_ls_hydrogen_treatment constr
_refine_ls_matrix_type full
_refine_ls_number_parameters 217
_refine_ls_number_reflns 3102
_refine_ls_number_restraints 0
_refine_ls_restrained_S_all 1.040
_refine_ls_R_factor_all 0.0487
_refine_ls_R_factor_gt 0.0474
_refine_ls_shift/su_max 0.000
_refine_ls_shift/su_mean 0.000
_refine_ls_structure_factor_coef Fsqd
_refine_ls_weighting_details 'w=1/[\s^2^(Fo^2^)+(0.0896P)^2^] where P=(Fo^2^+2Fc^2^)/3'
_refine_ls_weighting_scheme calc
_refine_ls_wR_factor_gt 0.1220
_refine_ls_wR_factor_ref 0.1234
_reflns_Friedel_coverage 0.000
_reflns_number_gt 2919
_reflns_number_total 3102
_reflns_threshold_expression 'I > 2\s(I)'
_cod_data_source_file d1nj05919j2.cif
_cod_data_source_block 1
_cod_depositor_comments 'Adding full bibliography for 7061195.cif.'
_cod_database_code 7061195
_shelx_shelxl_version_number 2018/3
_shelx_space_group_comment
;
The symmetry employed for this shelxl refinement is uniquely defined
by the following loop, which should always be used as a source of
symmetry information in preference to the above space-group names.
They are only intended as comments.
;
_shelx_estimated_absorpt_t_max 0.105
_shelx_estimated_absorpt_t_min 0.091
_olex2_refinement_description
;
1. Fixed Uiso
 At 1.2 times of:
  All C(H) groups
2.a Aromatic/amide H refined with riding coordinates:
 C2(H2), C3(H3), C4(H4), C5(H5), C6(H6), C7(H7), C9(H9), C10(H10), C11(H11),
 C14(H14), C15(H15), C16(H16), C17(H17), C18(H18)
;
_olex2_submission_special_instructions 'No special instructions were received'

loop_
_space_group_symop_operation_xyz
'x, y, z'
'-x, -y, -z'

loop_
_atom_site_label
_atom_site_type_symbol
_atom_site_fract_x
_atom_site_fract_y
_atom_site_fract_z
_atom_site_U_iso_or_equiv
_atom_site_adp_type
_atom_site_occupancy
_atom_site_site_symmetry_order
_atom_site_calc_flag
_atom_site_refinement_flags_posn
_atom_site_refinement_flags_adp
_atom_site_refinement_flags_occupancy
_atom_site_disorder_assembly
_atom_site_disorder_group
Cd1 Cd 0.87394(3) 0.39312(3) 0.08659(2) 0.03756(16) Uani 1 1 d . . . . .
Cl1 Cl 0.72426(17) 0.54022(18) 0.22160(11) 0.0613(3) Uani 1 1 d . . . . .
Cl2 Cl 0.83480(13) 0.58709(12) -0.03760(8) 0.0423(3) Uani 1 1 d . . . . .
O1 O 1.0809(4) 0.3904(4) 0.2665(3) 0.0468(8) Uani 1 1 d . . . . .
N1 N 0.6881(5) 0.1868(4) -0.0505(3) 0.0402(8) Uani 1 1 d . . . . .
N2 N 0.8837(4) 0.1335(4) 0.1145(3) 0.0357(7) Uani 1 1 d . . . . .
C1 C 0.6921(6) 0.0335(5) -0.0512(3) 0.0368(9) Uani 1 1 d . . . . .
C2 C 0.5951(6) -0.1020(6) -0.1293(4) 0.0447(10) Uani 1 1 d . . . . .
H2 H 0.603723 -0.206752 -0.128568 0.054 Uiso 1 1 calc R . . . .
C3 C 0.4850(7) -0.0804(6) -0.2087(4) 0.0526(12) Uani 1 1 d . . . . .
H3 H 0.416559 -0.169543 -0.261463 0.063 Uiso 1 1 calc R . . . .
C4 C 0.4797(7) 0.0777(7) -0.2073(4) 0.0566(13) Uani 1 1 d . . . . .
H4 H 0.407765 0.096530 -0.259837 0.068 Uiso 1 1 calc R . . . .
C5 C 0.5823(7) 0.2079(7) -0.1270(4) 0.0509(12) Uani 1 1 d . . . . .
H5 H 0.577194 0.313715 -0.126634 0.061 Uiso 1 1 calc R . . . .
C6 C 0.8006(6) 0.0132(5) 0.0372(3) 0.0389(9) Uani 1 1 d . . . . .
H6 H 0.808834 -0.092208 0.036694 0.047 Uiso 1 1 calc R . . . .
C7 C 0.9669(7) -0.0449(6) 0.2175(4) 0.0542(13) Uani 1 1 d . . . . .
H7 H 0.898069 -0.136240 0.166869 0.065 Uiso 1 1 calc R . . . .
C8 C 1.0771(5) 0.2424(5) 0.2818(3) 0.0364(9) Uani 1 1 d . . . . .
C9 C 1.1687(6) 0.2243(6) 0.3715(4) 0.0458(10) Uani 1 1 d . . . . .
H9 H 1.236902 0.314537 0.423467 0.055 Uiso 1 1 calc R . . . .
C10 C 1.1571(7) 0.0720(7) 0.3822(5) 0.0598(14) Uani 1 1 d . . . . .
H10 H 1.216682 0.059522 0.441991 0.072 Uiso 1 1 calc R . . . .
C11 C 1.0585(8) -0.0613(7) 0.3053(5) 0.0666(17) Uani 1 1 d . . . . .
H11 H 1.053478 -0.164058 0.312617 0.080 Uiso 1 1 calc R . . . .
C12 C 0.9760(5) 0.1068(5) 0.2034(3) 0.0371(9) Uani 1 1 d . . . . .
C13 C 1.1831(6) 0.5265(5) 0.3440(3) 0.0397(10) Uani 1 1 d . . . . .
C14 C 1.3482(6) 0.5672(6) 0.3340(4) 0.0485(11) Uani 1 1 d . . . . .
H14 H 1.392839 0.504529 0.276656 0.058 Uiso 1 1 calc R . . . .
C15 C 1.4468(7) 0.7029(7) 0.4106(4) 0.0520(12) Uani 1 1 d . . . . .
H15 H 1.558681 0.732912 0.404215 0.062 Uiso 1 1 calc R . . . .
C16 C 1.3822(7) 0.7950(6) 0.4968(4) 0.0499(12) Uani 1 1 d . . . . .
H16 H 1.450777 0.884769 0.548884 0.060 Uiso 1 1 calc R . . . .
C17 C 1.2165(7) 0.7533(6) 0.5050(4) 0.0508(12) Uani 1 1 d . . . . .
H17 H 1.172119 0.815779 0.562471 0.061 Uiso 1 1 calc R . . . .
C18 C 1.1144(6) 0.6182(6) 0.4280(4) 0.0452(11) Uani 1 1 d . . . . .
H18 H 1.001501 0.590026 0.433035 0.054 Uiso 1 1 calc R . . . .

loop_
_atom_site_aniso_label
_atom_site_aniso_U_11
_atom_site_aniso_U_22
_atom_site_aniso_U_33
_atom_site_aniso_U_23
_atom_site_aniso_U_13
_atom_site_aniso_U_12
Cd1 0.0438(2) 0.0345(2) 0.0371(2) 0.01902(15) 0.00290(14) 0.00178(15)
Cl1 0.0607(8) 0.0754(8) 0.0542(7) 0.0236(6) 0.0193(6) 0.0212(7)
Cl2 0.0454(6) 0.0419(5) 0.0485(6) 0.0289(5) 0.0045(4) 0.0072(4)
O1 0.060(2) 0.0372(16) 0.0421(16) 0.0236(14) -0.0131(14) -0.0046(14)
N1 0.043(2) 0.0401(19) 0.0398(18) 0.0227(16) -0.0022(15) -0.0012(16)
N2 0.0374(18) 0.0379(17) 0.0364(17) 0.0224(15) 0.0017(14) 0.0014(15)
C1 0.040(2) 0.040(2) 0.0325(19) 0.0187(18) 0.0017(17) 0.0004(18)
C2 0.051(3) 0.039(2) 0.040(2) 0.0121(19) 0.0026(19) 0.000(2)
C3 0.057(3) 0.055(3) 0.037(2) 0.014(2) -0.004(2) -0.010(2)
C4 0.054(3) 0.069(3) 0.046(3) 0.030(3) -0.010(2) -0.005(3)
C5 0.058(3) 0.050(3) 0.047(3) 0.029(2) -0.010(2) -0.002(2)
C6 0.044(2) 0.035(2) 0.040(2) 0.0181(18) 0.0005(18) 0.0047(18)
C7 0.065(3) 0.038(2) 0.057(3) 0.023(2) -0.014(2) 0.001(2)
C8 0.038(2) 0.038(2) 0.038(2) 0.0215(17) 0.0005(17) 0.0056(17)
C9 0.045(3) 0.051(2) 0.044(2) 0.027(2) -0.0091(19) 0.004(2)
C10 0.065(3) 0.058(3) 0.065(3) 0.043(3) -0.015(3) 0.007(3)
C11 0.079(4) 0.048(3) 0.077(4) 0.040(3) -0.020(3) 0.005(3)
C12 0.037(2) 0.038(2) 0.041(2) 0.0236(18) -0.0013(17) 0.0029(18)
C13 0.048(3) 0.037(2) 0.036(2) 0.0225(18) -0.0059(18) -0.0016(19)
C14 0.052(3) 0.055(3) 0.038(2) 0.018(2) 0.0062(19) 0.004(2)
C15 0.049(3) 0.062(3) 0.045(2) 0.025(2) 0.000(2) -0.005(2)
C16 0.062(3) 0.047(2) 0.037(2) 0.021(2) -0.006(2) -0.008(2)
C17 0.063(3) 0.054(3) 0.036(2) 0.019(2) 0.004(2) 0.007(2)
C18 0.046(3) 0.053(3) 0.042(2) 0.027(2) 0.004(2) 0.001(2)

loop_
_atom_type_symbol
_atom_type_description
_atom_type_scat_dispersion_real
_atom_type_scat_dispersion_imag
_atom_type_scat_source
C C 0.0181 0.0091 'International Tables Vol C Tables 4.2.6.8 and 6.1.1.4'
H H 0.0000 0.0000 'International Tables Vol C Tables 4.2.6.8 and 6.1.1.4'
Cd Cd 0.1185 4.6533 'International Tables Vol C Tables 4.2.6.8 and 6.1.1.4'
Cl Cl 0.3639 0.7018 'International Tables Vol C Tables 4.2.6.8 and 6.1.1.4'
N N 0.0311 0.0180 'International Tables Vol C Tables 4.2.6.8 and 6.1.1.4'
O O 0.0492 0.0322 'International Tables Vol C Tables 4.2.6.8 and 6.1.1.4'

loop_
_geom_angle_atom_site_label_1
_geom_angle_atom_site_label_2
_geom_angle_atom_site_label_3
_geom_angle
_geom_angle_site_symmetry_1
_geom_angle_site_symmetry_3
_geom_angle_publ_flag
Cl1 Cd1 Cl2 94.87(4) . . ?
Cl1 Cd1 Cl2 139.04(4) . 2_765 ?
Cl1 Cd1 N2 105.29(9) . . ?
Cl2 Cd1 Cl2 81.86(3) 2_765 . ?
N1 Cd1 Cl1 110.93(10) . . ?
N1 Cd1 Cl2 86.40(9) . . ?
N1 Cd1 Cl2 109.59(10) . 2_765 ?
N1 Cd1 N2 70.93(12) . . ?
N2 Cd1 Cl2 93.19(9) . 2_765 ?
N2 Cd1 Cl2 153.76(9) . . ?
Cd1 Cl2 Cd1 98.14(3) 2_765 . ?
C8 O1 C13 117.4(3) . . ?
C1 N1 Cd1 115.7(3) . . ?
C5 N1 Cd1 126.2(3) . . ?
C5 N1 C1 118.1(4) . . ?
C6 N2 Cd1 112.8(3) . . ?
C6 N2 C12 120.1(4) . . ?
C12 N2 Cd1 127.1(3) . . ?
N1 C1 C2 122.7(4) . . ?
N1 C1 C6 117.4(4) . . ?
C2 C1 C6 119.9(4) . . ?
C1 C2 H2 120.4 . . ?
C1 C2 C3 119.3(4) . . ?
C3 C2 H2 120.4 . . ?
C2 C3 H3 121.0 . . ?
C4 C3 C2 118.0(4) . . ?
C4 C3 H3 121.0 . . ?
C3 C4 H4 120.2 . . ?
C3 C4 C5 119.6(5) . . ?
C5 C4 H4 120.2 . . ?
N1 C5 C4 122.4(5) . . ?
N1 C5 H5 118.8 . . ?
C4 C5 H5 118.8 . . ?
N2 C6 C1 122.5(4) . . ?
N2 C6 H6 118.7 . . ?
C1 C6 H6 118.7 . . ?
C11 C7 H7 119.7 . . ?
C11 C7 C12 120.7(5) . . ?
C12 C7 H7 119.7 . . ?
O1 C8 C9 122.7(4) . . ?
O1 C8 C12 117.0(3) . . ?
C12 C8 C9 120.3(4) . . ?
C8 C9 H9 120.3 . . ?
C10 C9 C8 119.5(5) . . ?
C10 C9 H9 120.3 . . ?
C9 C10 H10 119.8 . . ?
C11 C10 C9 120.4(4) . . ?
C11 C10 H10 119.8 . . ?
C7 C11 H11 119.7 . . ?
C10 C11 C7 120.7(5) . . ?
C10 C11 H11 119.7 . . ?
C7 C12 N2 123.9(4) . . ?
C7 C12 C8 118.4(4) . . ?
C8 C12 N2 117.7(4) . . ?
C14 C13 O1 119.3(4) . . ?
C14 C13 C18 121.6(4) . . ?
C18 C13 O1 119.1(4) . . ?
C13 C14 H14 120.7 . . ?
C13 C14 C15 118.5(5) . . ?
C15 C14 H14 120.7 . . ?
C14 C15 H15 119.5 . . ?
C14 C15 C16 121.0(5) . . ?
C16 C15 H15 119.5 . . ?
C15 C16 H16 120.2 . . ?
C17 C16 C15 119.6(4) . . ?
C17 C16 H16 120.2 . . ?
C16 C17 H17 119.8 . . ?
C16 C17 C18 120.3(5) . . ?
C18 C17 H17 119.8 . . ?
C13 C18 C17 118.9(4) . . ?
C13 C18 H18 120.6 . . ?
C17 C18 H18 120.6 . . ?

loop_
_geom_bond_atom_site_label_1
_geom_bond_atom_site_label_2
_geom_bond_distance
_geom_bond_site_symmetry_2
_geom_bond_publ_flag
Cd1 Cl1 2.4090(13) . ?
Cd1 Cl2 2.5140(11) 2_765 ?
Cd1 Cl2 2.7424(10) . ?
Cd1 N1 2.338(4) . ?
Cd1 N2 2.423(3) . ?
O1 C8 1.369(5) . ?
O1 C13 1.396(5) . ?
N1 C1 1.341(6) . ?
N1 C5 1.333(6) . ?
N2 C6 1.265(6) . ?
N2 C12 1.429(5) . ?
C1 C2 1.380(6) . ?
C1 C6 1.462(6) . ?
C2 H2 0.9300 . ?
C2 C3 1.383(7) . ?
C3 H3 0.9300 . ?
C3 C4 1.382(8) . ?
C4 H4 0.9300 . ?
C4 C5 1.386(7) . ?
C5 H5 0.9300 . ?
C6 H6 0.9300 . ?
C7 H7 0.9300 . ?
C7 C11 1.373(7) . ?
C7 C12 1.391(6) . ?
C8 C9 1.400(6) . ?
C8 C12 1.395(6) . ?
C9 H9 0.9300 . ?
C9 C10 1.375(7) . ?
C10 H10 0.9300 . ?
C10 C11 1.367(8) . ?
C11 H11 0.9300 . ?
C13 C14 1.370(7) . ?
C13 C18 1.378(6) . ?
C14 H14 0.9300 . ?
C14 C15 1.378(7) . ?
C15 H15 0.9300 . ?
C15 C16 1.381(8) . ?
C16 H16 0.9300 . ?
C16 C17 1.368(8) . ?
C17 H17 0.9300 . ?
C17 C18 1.388(7) . ?
C18 H18 0.9300 . ?

loop_
_geom_torsion_atom_site_label_1
_geom_torsion_atom_site_label_2
_geom_torsion_atom_site_label_3
_geom_torsion_atom_site_label_4
_geom_torsion
_geom_torsion_site_symmetry_1
_geom_torsion_site_symmetry_2
_geom_torsion_site_symmetry_3
_geom_torsion_site_symmetry_4
_geom_torsion_publ_flag
Cd1 N1 C1 C2 -177.3(4) . . . . ?
Cd1 N1 C1 C6 4.7(5) . . . . ?
Cd1 N1 C5 C4 178.1(4) . . . . ?
Cd1 N2 C6 C1 -8.1(5) . . . . ?
Cd1 N2 C12 C7 175.6(4) . . . . ?
Cd1 N2 C12 C8 -2.4(6) . . . . ?
O1 C8 C9 C10 179.2(5) . . . . ?
O1 C8 C12 N2 -0.7(6) . . . . ?
O1 C8 C12 C7 -178.8(5) . . . . ?
O1 C13 C14 C15 179.4(4) . . . . ?
O1 C13 C18 C17 179.9(4) . . . . ?
N1 C1 C2 C3 -2.0(7) . . . . ?
N1 C1 C6 N2 2.6(7) . . . . ?
C1 N1 C5 C4 -1.0(7) . . . . ?
C1 C2 C3 C4 1.3(8) . . . . ?
C2 C1 C6 N2 -175.3(4) . . . . ?
C2 C3 C4 C5 -0.5(8) . . . . ?
C3 C4 C5 N1 0.4(9) . . . . ?
C5 N1 C1 C2 1.8(7) . . . . ?
C5 N1 C1 C6 -176.1(5) . . . . ?
C6 N2 C12 C7 -7.4(7) . . . . ?
C6 N2 C12 C8 174.6(4) . . . . ?
C6 C1 C2 C3 175.9(4) . . . . ?
C8 O1 C13 C14 89.6(5) . . . . ?
C8 O1 C13 C18 -91.4(5) . . . . ?
C8 C9 C10 C11 0.8(9) . . . . ?
C9 C8 C12 N2 179.1(4) . . . . ?
C9 C8 C12 C7 1.0(7) . . . . ?
C9 C10 C11 C7 -1.3(11) . . . . ?
C11 C7 C12 N2 -179.6(5) . . . . ?
C11 C7 C12 C8 -1.6(8) . . . . ?
C12 N2 C6 C1 174.5(4) . . . . ?
C12 C7 C11 C10 1.7(10) . . . . ?
C12 C8 C9 C10 -0.6(8) . . . . ?
C13 O1 C8 C9 0.8(7) . . . . ?
C13 O1 C8 C12 -179.3(4) . . . . ?
C13 C14 C15 C16 1.0(7) . . . . ?
C14 C13 C18 C17 -1.1(7) . . . . ?
C14 C15 C16 C17 -1.6(8) . . . . ?
C15 C16 C17 C18 0.8(7) . . . . ?
C16 C17 C18 C13 0.5(7) . . . . ?
C18 C13 C14 C15 0.3(7) . . . . ?
